data_2244038
loop_
_publ_author_name
'Johnson, Keneshia O.'
'Brown, Antionette'
'Farris, Gabriella'
'Starks, Alexabria'
'Butcher, Ray J.'
'Matthews, Jason S.'

_publ_section_title
;
 Distorted zinc coordination polyhedra in
 bis(1-ethoxy-2-{[(2-methoxyethyl)imino]methyl}propan-1-olato)zinc, a
 possible CVD precursor for zinc oxide thin films
;
_journal_coeditor_code HB8009
_journal_issue 3
_journal_name_full 'Acta Crystallographica Section E'
_journal_page_first
;
;
_journal_paper_doi 10.1107/S2056989022001475
_journal_volume 78
_journal_year 2022
_chemical_formula_iupac '[Zn (C9 H16 N1 O3)2]'
_chemical_formula_moiety 'C18 H32 N2 O6 Zn'
_chemical_formula_sum 'C18 H32 N2 O6 Zn'
_chemical_formula_weight 437.82
_chemical_name_systematic
;
Bis(1-ethoxy-2-{[(2-methoxyethyl)imino]methyl}propan-1-olato)zinc
;
_space_group_crystal_system monoclinic
_space_group_IT_number 14
_space_group_name_Hall '-P 2ybc'
_space_group_name_H-M_alt 'P 1 21/c 1'
_atom_sites_solution_hydrogens mixed
_atom_sites_solution_primary direct
_atom_sites_solution_secondary difmap
_audit_creation_method SHELXL-2018/3
_cell_angle_alpha 90
_cell_angle_beta 101.719(3)
_cell_angle_gamma 90
_cell_formula_units_Z 8
_cell_length_a 14.6212(4)
_cell_length_b 14.8002(4)
_cell_length_c 20.1288(7)
_cell_measurement_reflns_used 6033
_cell_measurement_temperature 123(2)
_cell_measurement_theta_max 75.3613
_cell_measurement_theta_min 2.9775
_cell_volume 4265.0(2)
_computing_cell_refinement
;
CrysAlisPro (Rigaku OD, 2015)
;
_computing_data_collection
;
CrysAlisPro (Rigaku OD, 2015)
;
_computing_data_reduction
;
CrysAlisPro (Rigaku OD, 2015)
;
_computing_molecular_graphics
;
SHELXTL (Sheldrick, 2008)
;
_computing_publication_material
;
SHELXTL (Sheldrick, 2008)
;
_computing_structure_refinement
;
<i>SHELXL2018/3</i> (Sheldrick, 2015)
;
_computing_structure_solution
;
SHELXS97 (Sheldrick, 2008)
;
_diffrn_ambient_temperature 123(2)
_diffrn_detector_area_resol_mean 10.5081
_diffrn_measured_fraction_theta_full 0.996
_diffrn_measured_fraction_theta_max 0.964
_diffrn_measurement_device_type 'Xcalibur, Ruby, Gemini'
_diffrn_measurement_method '\w scans'
_diffrn_radiation_type CuK\a
_diffrn_radiation_wavelength 1.54184
_diffrn_reflns_av_R_equivalents 0.0885
_diffrn_reflns_av_unetI/netI 0.0588
_diffrn_reflns_limit_h_max 13
_diffrn_reflns_limit_h_min -18
_diffrn_reflns_limit_k_max 17
_diffrn_reflns_limit_k_min -18
_diffrn_reflns_limit_l_max 24
_diffrn_reflns_limit_l_min -25
_diffrn_reflns_number 17610
_diffrn_reflns_theta_full 67.684
_diffrn_reflns_theta_max 76.007
_diffrn_reflns_theta_min 3.087
_exptl_absorpt_coefficient_mu 1.894
_exptl_absorpt_correction_T_max 0.908
_exptl_absorpt_correction_T_min 0.484
_exptl_absorpt_correction_type analytical
_exptl_absorpt_process_details
;
(CrysalisPro; Rigaku OD, 2015)
;
_exptl_crystal_colour colorless
_exptl_crystal_density_diffrn 1.364
_exptl_crystal_density_method 'not measured'
_exptl_crystal_description needle
_exptl_crystal_F_000 1856
_exptl_crystal_size_max 0.4501
_exptl_crystal_size_mid 0.0936
_exptl_crystal_size_min 0.0575
_refine_diff_density_max 4.241
_refine_diff_density_min -0.648
_refine_ls_extinction_method none
_refine_ls_goodness_of_fit_ref 1.061
_refine_ls_hydrogen_treatment constr
_refine_ls_matrix_type full
_refine_ls_number_parameters 537
_refine_ls_number_reflns 8591
_refine_ls_number_restraints 78
_refine_ls_restrained_S_all 1.056
_refine_ls_R_factor_all 0.1323
_refine_ls_R_factor_gt 0.1105
_refine_ls_shift/su_max 0.001
_refine_ls_shift/su_mean 0.000
_refine_ls_structure_factor_coef Fsqd
_refine_ls_weighting_details 'w=1/[\s^2^(Fo^2^)+(0.1511P)^2^+16.9004P] where P=(Fo^2^+2Fc^2^)/3'
_refine_ls_weighting_scheme calc
_refine_ls_wR_factor_gt 0.2573
_refine_ls_wR_factor_ref 0.2766
_reflns_number_gt 6698
_reflns_number_total 8591
_reflns_threshold_expression 'I > 2\s(I)'
_cod_data_source_file hb8009sup1.cif
_cod_data_source_block I
_cod_original_sg_symbol_H-M 'P 21/c'
_cod_database_code 2244038
_shelx_space_group_comment
;
The symmetry employed for this shelxl refinement is uniquely defined
by the following loop, which should always be used as a source of
symmetry information in preference to the above space-group names.
They are only intended as comments.
;

loop_
_space_group_symop_operation_xyz
'x, y, z'
'-x, y+1/2, -z+1/2'
'-x, -y, -z'
'x, -y-1/2, z-1/2'

loop_
_atom_site_type_symbol
_atom_site_label
_atom_site_fract_x
_atom_site_fract_y
_atom_site_fract_z
_atom_site_U_iso_or_equiv
_atom_site_adp_type
_atom_site_calc_flag
_atom_site_occupancy
_atom_site_disorder_assembly
_atom_site_disorder_group
Zn Zn1 0.35835(5) 0.13597(4) 0.66026(4) 0.0310(2) Uani d 1 . .
O O1A 0.4279(3) 0.2317(3) 0.6185(2) 0.0357(9) Uani d 1 . .
O O2A 0.3745(3) 0.0160(3) 0.6213(2) 0.0387(9) Uani d 1 . .
O O3A 0.4400(3) 0.3643(3) 0.5675(2) 0.0378(9) Uani d 1 . .
O O4A 0.2400(4) 0.0727(4) 0.7382(3) 0.0599(13) Uani d 1 . .
O O5A 0.4161(3) -0.1296(2) 0.63054(19) 0.0336(8) Uani d 1 . .
O O6A 0.4062(3) 0.1582(3) 0.8736(2) 0.0381(9) Uani d 1 . .
N N1A 0.2344(3) 0.1872(3) 0.6256(2) 0.0296(9) Uani d 1 . .
N N2A 0.4552(3) 0.1178(3) 0.7425(2) 0.0294(9) Uani d 1 . .
C C1A 0.5839(5) 0.4288(5) 0.5533(4) 0.0546(17) Uani d 1 . .
H H1AA 0.652064 0.424680 0.566692 0.082 Uiso calc 1 . .
H H1AB 0.563027 0.487155 0.567718 0.082 Uiso calc 1 . .
H H1AC 0.565151 0.423313 0.503881 0.082 Uiso calc 1 . .
C C2A 0.5402(4) 0.3538(4) 0.5864(4) 0.0427(14) Uani d 1 . .
H H2AA 0.559064 0.294447 0.570998 0.051 Uiso calc 1 . .
H H2AB 0.560679 0.357198 0.636359 0.051 Uiso calc 1 . .
C C3A 0.3870(4) 0.2986(3) 0.5886(3) 0.0308(11) Uani d 1 . .
C C4A 0.2923(4) 0.3166(3) 0.5742(3) 0.0333(11) Uani d 1 . .
H H4AA 0.273743 0.371701 0.551227 0.040 Uiso calc 1 . .
C C5A 0.2205(4) 0.2630(3) 0.5896(3) 0.0307(11) Uani d 1 . .
C C6A 0.1225(4) 0.2945(4) 0.5617(3) 0.0407(13) Uani d 1 . .
H H6AA 0.089920 0.304226 0.599082 0.061 Uiso calc 1 . .
H H6AB 0.089376 0.248593 0.530828 0.061 Uiso calc 1 . .
H H6AC 0.124397 0.351271 0.536915 0.061 Uiso calc 1 . .
C C7A 0.1500(5) 0.1396(4) 0.6387(4) 0.0441(14) Uani d 1 . .
H H7AA 0.114516 0.180905 0.662741 0.053 Uiso calc 1 . .
H H7AB 0.109194 0.123153 0.594809 0.053 Uiso calc 1 . .
C C8A 0.1747(5) 0.0567(5) 0.6798(4) 0.0551(18) Uani d 1 . .
H H8AA 0.117505 0.031666 0.692046 0.066 Uiso calc 1 . .
H H8AB 0.199421 0.010996 0.652223 0.066 Uiso calc 1 . .
C C9A 0.2629(5) -0.0069(4) 0.7766(4) 0.0471(15) Uani d 1 . .
H H9AA 0.310156 0.006841 0.817306 0.071 Uiso calc 1 . .
H H9AB 0.287574 -0.051946 0.749208 0.071 Uiso calc 1 . .
H H9AC 0.206749 -0.030789 0.789955 0.071 Uiso calc 1 . .
C C10A 0.3544(5) -0.2377(5) 0.5466(4) 0.0507(16) Uani d 1 . .
H H10A 0.324122 -0.246308 0.498918 0.076 Uiso calc 1 . .
H H10B 0.316328 -0.265642 0.575795 0.076 Uiso calc 1 . .
H H10C 0.416370 -0.265792 0.555085 0.076 Uiso calc 1 . .
C C11A 0.3641(5) -0.1402(4) 0.5616(3) 0.0425(14) Uani d 1 . .
H H11A 0.397559 -0.110298 0.529497 0.051 Uiso calc 1 . .
H H11B 0.301623 -0.112036 0.556678 0.051 Uiso calc 1 . .
C C12A 0.4215(4) -0.0453(3) 0.6573(3) 0.0285(10) Uani d 1 . .
C C13A 0.4795(4) -0.0382(3) 0.7205(3) 0.0281(10) Uani d 1 . .
H H13A 0.509933 -0.091839 0.739392 0.034 Uiso calc 1 . .
C C14A 0.4976(3) 0.0410(3) 0.7595(3) 0.0261(10) Uani d 1 . .
C C15A 0.5742(4) 0.0330(4) 0.8228(3) 0.0335(11) Uani d 1 . .
H H15A 0.552400 0.059895 0.861251 0.050 Uiso d 1 . .
H H15B 0.630200 0.064945 0.815761 0.050 Uiso d 1 . .
H H15C 0.589160 -0.030845 0.832241 0.050 Uiso d 1 . .
C C16A 0.4798(4) 0.1990(3) 0.7836(3) 0.0320(11) Uani d 1 . .
H H16A 0.489866 0.249702 0.753800 0.038 Uiso calc 1 . .
H H16B 0.539023 0.188423 0.816527 0.038 Uiso calc 1 . .
C C17A 0.4043(4) 0.2243(4) 0.8214(3) 0.0338(11) Uani d 1 . .
H H17A 0.416101 0.285244 0.841526 0.041 Uiso calc 1 . .
H H17B 0.342492 0.224453 0.790183 0.041 Uiso calc 1 . .
C C18A 0.3342(5) 0.1735(5) 0.9087(4) 0.0500(16) Uani d 1 . .
H H18A 0.338404 0.129244 0.945369 0.075 Uiso calc 1 . .
H H18B 0.273718 0.167358 0.877353 0.075 Uiso calc 1 . .
H H18C 0.340015 0.234610 0.927785 0.075 Uiso calc 1 . .
Zn Zn2 0.85410(5) 0.09199(5) 0.66562(4) 0.0317(2) Uani d 1 . .
O O1B 0.9268(3) 0.0149(3) 0.6119(2) 0.0359(9) Uani d 1 . .
O O2B 0.8621(3) 0.2179(2) 0.6254(2) 0.0366(9) Uani d 1 . .
O O3B 0.9421(3) -0.1030(3) 0.5452(3) 0.0504(12) Uani d 1 . .
O O4B 0.7311(3) 0.1518(3) 0.7363(2) 0.0416(10) Uani d 1 . .
O O5B 0.9141(3) 0.3605(3) 0.6238(2) 0.0409(10) Uani d 1 . .
O O6B 0.8534(3) -0.0450(3) 0.7393(2) 0.0410(9) Uani d 1 . .
N N1B 0.7292(3) 0.0503(3) 0.6164(2) 0.0298(9) Uani d 1 . .
N N2B 0.9467(3) 0.1229(3) 0.7504(3) 0.0351(10) Uani d 1 . .
C C1B 1.0900(6) -0.1661(6) 0.5398(5) 0.058(2) Uani d 0.717(13) A 1
H H1B1 1.064868 -0.225616 0.547854 0.087 Uiso calc 0.717(13) A 1
H H1B2 1.157226 -0.164792 0.559060 0.087 Uiso calc 0.717(13) A 1
H H1B3 1.079517 -0.154666 0.490931 0.087 Uiso calc 0.717(13) A 1
C C2B 1.0416(7) -0.0943(6) 0.5732(6) 0.054(2) Uani d 0.717(13) A 1
H H2B1 1.054296 -0.103284 0.623011 0.065 Uiso calc 0.717(13) A 1
H H2B2 1.064031 -0.033569 0.563575 0.065 Uiso calc 0.717(13) A 1
C C1D 1.0829(14) -0.1511(10) 0.6037(8) 0.056(3) Uani d 0.283(13) A 2
H H1D1 1.056637 -0.139070 0.643915 0.084 Uiso calc 0.283(13) A 2
H H1D2 1.150822 -0.142764 0.615077 0.084 Uiso calc 0.283(13) A 2
H H1D3 1.068639 -0.213407 0.588584 0.084 Uiso calc 0.283(13) A 2
C C2D 1.0410(18) -0.0867(11) 0.5477(8) 0.054(3) Uani d 0.283(13) A 2
H H2D1 1.058486 -0.023274 0.559738 0.065 Uiso calc 0.283(13) A 2
H H2D2 1.059044 -0.102287 0.504327 0.065 Uiso calc 0.283(13) A 2
C C3B 0.8874(4) -0.0465(4) 0.5736(3) 0.0348(12) Uani d 1 . .
C C4B 0.7930(4) -0.0664(4) 0.5550(3) 0.0367(12) Uani d 1 . .
H H4BA 0.776373 -0.116307 0.525303 0.044 Uiso calc 1 . .
C C5B 0.7193(4) -0.0205(4) 0.5756(3) 0.0316(11) Uani d 1 . .
C C6B 0.6228(4) -0.0594(4) 0.5486(3) 0.0417(14) Uani d 1 . .
H H6BA 0.595931 -0.080524 0.586662 0.063 Uiso calc 1 . .
H H6BB 0.627730 -0.110194 0.518323 0.063 Uiso calc 1 . .
H H6BC 0.582572 -0.012613 0.523557 0.063 Uiso calc 1 . .
C C7B 0.6456(4) 0.0888(4) 0.6343(3) 0.0371(12) Uani d 1 . .
H H7BA 0.617737 0.043994 0.660856 0.044 Uiso calc 1 . .
H H7BB 0.599232 0.102002 0.592303 0.044 Uiso calc 1 . .
C C8B 0.6667(4) 0.1750(4) 0.6755(3) 0.0411(14) Uani d 1 . .
H H8BA 0.694399 0.220785 0.649594 0.049 Uiso calc 1 . .
H H8BB 0.608736 0.200129 0.686307 0.049 Uiso calc 1 . .
C C9B 0.7565(5) 0.2290(5) 0.7778(4) 0.0518(17) Uani d 1 . .
H H9BA 0.800679 0.211271 0.819136 0.078 Uiso calc 1 . .
H H9BB 0.700500 0.255088 0.789992 0.078 Uiso calc 1 . .
H H9BC 0.785691 0.273847 0.752968 0.078 Uiso calc 1 . .
C C10B 0.8568(10) 0.4667(6) 0.5372(7) 0.056(3) Uani d 0.68(3) B 1
H H10G 0.817213 0.502189 0.561370 0.083 Uiso calc 0.68(3) B 1
H H10H 0.833107 0.471962 0.488221 0.083 Uiso calc 0.68(3) B 1
H H10I 0.920972 0.489476 0.548616 0.083 Uiso calc 0.68(3) B 1
C C11B 0.8552(12) 0.3684(6) 0.5581(7) 0.0503(18) Uani d 0.68(3) B 1
H H11E 0.790662 0.349670 0.559684 0.060 Uiso calc 0.68(3) B 1
H H11F 0.878482 0.329484 0.525158 0.060 Uiso calc 0.68(3) B 1
C C10D 0.8820(18) 0.4511(9) 0.5240(10) 0.054(3) Uani d 0.32(3) B 2
H H10D 0.880279 0.502662 0.554221 0.081 Uiso calc 0.32(3) B 2
H H10E 0.836771 0.460627 0.481408 0.081 Uiso calc 0.32(3) B 2
H H10F 0.944796 0.445283 0.514391 0.081 Uiso calc 0.32(3) B 2
C C11D 0.857(2) 0.3656(9) 0.5578(11) 0.051(2) Uani d 0.32(3) B 2
H H11C 0.790534 0.366555 0.560710 0.061 Uiso calc 0.32(3) B 2
H H11D 0.868203 0.312119 0.530835 0.061 Uiso calc 0.32(3) B 2
C C12B 0.9140(4) 0.2785(3) 0.6554(3) 0.0330(11) Uani d 1 . .
C C13B 0.9754(4) 0.2754(4) 0.7185(3) 0.0349(12) Uani d 1 . .
H H13B 1.009261 0.328896 0.733501 0.042 Uiso calc 1 . .
C C14B 0.9910(3) 0.2003(4) 0.7615(3) 0.0332(12) Uani d 1 . .
C C15B 1.0658(5) 0.2141(5) 0.8255(4) 0.0558(18) Uani d 1 . .
H H15D 1.111591 0.165104 0.829503 0.084 Uiso d 1 . .
H H15E 1.036701 0.213985 0.865293 0.084 Uiso d 1 . .
H H15F 1.097111 0.272146 0.822763 0.084 Uiso d 1 . .
C C16B 0.9706(5) 0.0497(4) 0.7992(4) 0.0479(16) Uani d 1 . .
H H16C 0.998356 0.075424 0.844182 0.058 Uiso calc 1 . .
H H16D 1.018013 0.010487 0.785051 0.058 Uiso calc 1 . .
C C17B 0.8880(5) -0.0057(4) 0.8052(3) 0.0461(15) Uani d 1 . .
H H17C 0.906039 -0.053657 0.839618 0.055 Uiso calc 1 . .
H H17D 0.839432 0.032532 0.818823 0.055 Uiso calc 1 . .
C C18B 0.7731(5) -0.1005(5) 0.7379(4) 0.0502(16) Uani d 1 . .
H H18D 0.754932 -0.128955 0.693186 0.075 Uiso calc 1 . .
H H18E 0.721432 -0.063302 0.746750 0.075 Uiso calc 1 . .
H H18F 0.787777 -0.147470 0.772798 0.075 Uiso calc 1 . .

loop_
_atom_site_aniso_label
_atom_site_aniso_U_11
_atom_site_aniso_U_22
_atom_site_aniso_U_33
_atom_site_aniso_U_12
_atom_site_aniso_U_13
_atom_site_aniso_U_23
Zn1 0.0219(4) 0.0181(3) 0.0519(4) 0.0018(2) 0.0047(3) 0.0036(3)
O1A 0.0216(19) 0.0256(18) 0.061(2) 0.0044(15) 0.0111(16) 0.0087(17)
O2A 0.038(2) 0.0224(18) 0.052(2) 0.0057(16) -0.0012(17) -0.0002(16)
O3A 0.029(2) 0.0264(19) 0.058(2) 0.0023(15) 0.0106(17) 0.0113(16)
O4A 0.053(3) 0.051(3) 0.071(3) -0.011(2) 0.001(2) 0.012(2)
O5A 0.034(2) 0.0217(17) 0.044(2) 0.0024(15) 0.0055(16) -0.0039(15)
O6A 0.031(2) 0.037(2) 0.049(2) -0.0001(17) 0.0138(17) -0.0019(17)
N1A 0.021(2) 0.022(2) 0.046(2) 0.0006(16) 0.0078(17) -0.0042(17)
N2A 0.030(2) 0.0163(18) 0.043(2) -0.0025(17) 0.0109(18) -0.0009(17)
C1A 0.046(4) 0.038(3) 0.086(5) 0.002(3) 0.026(3) 0.007(3)
C2A 0.029(3) 0.036(3) 0.065(4) 0.001(2) 0.015(3) 0.003(3)
C3A 0.027(3) 0.020(2) 0.046(3) 0.000(2) 0.010(2) -0.001(2)
C4A 0.031(3) 0.022(2) 0.048(3) 0.006(2) 0.011(2) 0.006(2)
C5A 0.024(3) 0.024(2) 0.043(3) 0.004(2) 0.005(2) -0.008(2)
C6A 0.030(3) 0.034(3) 0.056(3) 0.010(2) 0.003(2) 0.000(2)
C7A 0.033(3) 0.035(3) 0.062(4) -0.005(2) 0.003(3) 0.002(3)
C8A 0.052(4) 0.057(4) 0.054(4) -0.019(3) 0.003(3) 0.009(3)
C9A 0.036(3) 0.037(3) 0.070(4) -0.004(3) 0.016(3) 0.010(3)
C10A 0.053(4) 0.041(3) 0.055(4) 0.005(3) 0.002(3) -0.009(3)
C11A 0.042(3) 0.030(3) 0.050(3) -0.001(2) -0.004(3) -0.003(2)
C12A 0.022(2) 0.016(2) 0.049(3) 0.0020(18) 0.011(2) 0.001(2)
C13A 0.025(3) 0.015(2) 0.046(3) 0.0032(18) 0.012(2) 0.0032(19)
C14A 0.013(2) 0.022(2) 0.044(3) -0.0019(17) 0.0064(18) 0.0022(19)
C15A 0.027(3) 0.027(3) 0.046(3) -0.002(2) 0.007(2) 0.000(2)
C16A 0.028(3) 0.019(2) 0.049(3) -0.003(2) 0.007(2) -0.005(2)
C17A 0.028(3) 0.024(2) 0.050(3) 0.001(2) 0.010(2) -0.004(2)
C18A 0.041(4) 0.057(4) 0.058(4) 0.007(3) 0.023(3) -0.006(3)
Zn2 0.0195(4) 0.0219(4) 0.0528(4) -0.0002(3) 0.0056(3) -0.0014(3)
O1B 0.0205(19) 0.0286(19) 0.059(2) -0.0041(15) 0.0090(16) -0.0085(17)
O2B 0.031(2) 0.0206(17) 0.058(2) -0.0056(15) 0.0085(17) 0.0033(16)
O3B 0.025(2) 0.042(2) 0.086(3) -0.0044(18) 0.014(2) -0.027(2)
O4B 0.030(2) 0.033(2) 0.061(2) 0.0036(17) 0.0077(18) 0.0066(18)
O5B 0.026(2) 0.0266(19) 0.070(3) -0.0044(16) 0.0094(18) 0.0091(18)
O6B 0.030(2) 0.032(2) 0.061(2) -0.0020(17) 0.0095(18) 0.0099(18)
N1B 0.0108(19) 0.032(2) 0.047(2) -0.0010(16) 0.0071(16) 0.0105(19)
N2B 0.024(2) 0.026(2) 0.053(3) 0.0025(18) 0.0008(19) 0.0023(19)
C1B 0.027(4) 0.055(4) 0.097(6) -0.003(3) 0.024(4) -0.024(4)
C2B 0.022(3) 0.046(4) 0.096(6) -0.004(3) 0.019(4) -0.021(4)
C1D 0.023(5) 0.048(6) 0.098(7) -0.009(5) 0.017(6) -0.016(5)
C2D 0.022(4) 0.047(5) 0.097(6) -0.006(4) 0.020(5) -0.018(5)
C3B 0.020(3) 0.030(3) 0.057(3) -0.002(2) 0.014(2) -0.005(2)
C4B 0.024(3) 0.030(3) 0.056(3) -0.005(2) 0.008(2) 0.000(2)
C5B 0.022(3) 0.029(3) 0.044(3) -0.003(2) 0.007(2) 0.011(2)
C6B 0.021(3) 0.040(3) 0.063(4) -0.005(2) 0.004(2) 0.017(3)
C7B 0.021(3) 0.039(3) 0.053(3) 0.006(2) 0.011(2) 0.014(2)
C8B 0.026(3) 0.036(3) 0.065(4) 0.013(2) 0.018(2) 0.019(3)
C9B 0.035(3) 0.045(4) 0.079(5) 0.004(3) 0.020(3) -0.011(3)
C10B 0.048(5) 0.037(4) 0.078(5) 0.002(4) 0.005(4) 0.015(4)
C11B 0.040(4) 0.036(3) 0.070(4) 0.000(3) 0.002(3) 0.011(3)
C10D 0.045(6) 0.038(5) 0.075(6) -0.001(5) 0.003(6) 0.012(5)
C11D 0.042(4) 0.037(4) 0.071(5) 0.000(4) 0.002(4) 0.011(4)
C12B 0.019(2) 0.021(2) 0.063(3) 0.0028(19) 0.017(2) 0.003(2)
C13B 0.017(2) 0.028(3) 0.061(3) -0.006(2) 0.012(2) -0.003(2)
C14B 0.009(2) 0.034(3) 0.055(3) -0.0024(19) 0.004(2) -0.003(2)
C15B 0.043(4) 0.049(4) 0.068(4) -0.013(3) -0.008(3) 0.005(3)
C16B 0.038(3) 0.036(3) 0.062(4) 0.001(3) -0.007(3) 0.010(3)
C17B 0.047(4) 0.034(3) 0.055(3) 0.007(3) 0.005(3) 0.014(3)
C18B 0.039(4) 0.043(3) 0.068(4) -0.007(3) 0.008(3) 0.020(3)

loop_
_atom_type_symbol
_atom_type_description
_atom_type_scat_dispersion_real
_atom_type_scat_dispersion_imag
_atom_type_scat_source
C C 0.0181 0.0091 'International Tables Vol C Tables 4.2.6.8 and 6.1.1.4'
H H 0.0000 0.0000 'International Tables Vol C Tables 4.2.6.8 and 6.1.1.4'
N N 0.0311 0.0180 'International Tables Vol C Tables 4.2.6.8 and 6.1.1.4'
O O 0.0492 0.0322 'International Tables Vol C Tables 4.2.6.8 and 6.1.1.4'
Zn Zn -1.5491 0.6778 'International Tables Vol C Tables 4.2.6.8 and 6.1.1.4'

loop_
_geom_angle_atom_site_label_1
_geom_angle_atom_site_label_2
_geom_angle_atom_site_label_3
_geom_angle_site_symmetry_1
_geom_angle_site_symmetry_3
_geom_angle
_geom_angle_publ_flag
N1A Zn1 N2A . . 144.05(19) y
N1A Zn1 O2A . . 112.56(17) y
N2A Zn1 O2A . . 94.98(17) y
N1A Zn1 O1A . . 95.04(17) y
N2A Zn1 O1A . . 96.25(17) y
O2A Zn1 O1A . . 110.72(18) y
N1A Zn1 O4A . . 71.83(18) y
N2A Zn1 O4A . . 84.34(17) y
O2A Zn1 O4A . . 93.49(18) y
O1A Zn1 O4A . . 155.58(17) y
C3A O1A Zn1 . . 121.6(3) ?
C12A O2A Zn1 . . 120.7(4) ?
C3A O3A C2A . . 116.8(4) ?
C8A O4A C9A . . 111.7(6) ?
C8A O4A Zn1 . . 88.8(4) ?
C9A O4A Zn1 . . 119.6(4) ?
C12A O5A C11A . . 117.2(4) ?
C18A O6A C17A . . 110.8(5) ?
C5A N1A C7A . . 117.1(5) ?
C5A N1A Zn1 . . 123.3(4) ?
C7A N1A Zn1 . . 119.6(4) ?
C14A N2A C16A . . 121.2(5) ?
C14A N2A Zn1 . . 124.2(4) ?
C16A N2A Zn1 . . 114.6(3) ?
C2A C1A H1AA . . 109.5 ?
C2A C1A H1AB . . 109.5 ?
H1AA C1A H1AB . . 109.5 ?
C2A C1A H1AC . . 109.5 ?
H1AA C1A H1AC . . 109.5 ?
H1AB C1A H1AC . . 109.5 ?
O3A C2A C1A . . 107.7(5) ?
O3A C2A H2AA . . 110.2 ?
C1A C2A H2AA . . 110.2 ?
O3A C2A H2AB . . 110.2 ?
C1A C2A H2AB . . 110.2 ?
H2AA C2A H2AB . . 108.5 ?
O1A C3A O3A . . 118.0(5) ?
O1A C3A C4A . . 128.0(5) ?
O3A C3A C4A . . 114.0(5) ?
C3A C4A C5A . . 127.6(5) ?
C3A C4A H4AA . . 116.2 ?
C5A C4A H4AA . . 116.2 ?
N1A C5A C4A . . 124.1(5) ?
N1A C5A C6A . . 119.7(5) ?
C4A C5A C6A . . 116.3(5) ?
C5A C6A H6AA . . 109.5 ?
C5A C6A H6AB . . 109.5 ?
H6AA C6A H6AB . . 109.5 ?
C5A C6A H6AC . . 109.5 ?
H6AA C6A H6AC . . 109.5 ?
H6AB C6A H6AC . . 109.5 ?
C8A C7A N1A . . 111.9(5) ?
C8A C7A H7AA . . 109.2 ?
N1A C7A H7AA . . 109.2 ?
C8A C7A H7AB . . 109.2 ?
N1A C7A H7AB . . 109.2 ?
H7AA C7A H7AB . . 107.9 ?
O4A C8A C7A . . 112.5(6) ?
O4A C8A H8AA . . 109.1 ?
C7A C8A H8AA . . 109.1 ?
O4A C8A H8AB . . 109.1 ?
C7A C8A H8AB . . 109.1 ?
H8AA C8A H8AB . . 107.8 ?
O4A C9A H9AA . . 109.5 ?
O4A C9A H9AB . . 109.5 ?
H9AA C9A H9AB . . 109.5 ?
O4A C9A H9AC . . 109.5 ?
H9AA C9A H9AC . . 109.5 ?
H9AB C9A H9AC . . 109.5 ?
C11A C10A H10A . . 109.5 ?
C11A C10A H10B . . 109.5 ?
H10A C10A H10B . . 109.5 ?
C11A C10A H10C . . 109.5 ?
H10A C10A H10C . . 109.5 ?
H10B C10A H10C . . 109.5 ?
O5A C11A C10A . . 108.1(5) ?
O5A C11A H11A . . 110.1 ?
C10A C11A H11A . . 110.1 ?
O5A C11A H11B . . 110.1 ?
C10A C11A H11B . . 110.1 ?
H11A C11A H11B . . 108.4 ?
O2A C12A O5A . . 116.8(5) ?
O2A C12A C13A . . 129.0(5) ?
O5A C12A C13A . . 114.2(4) ?
C12A C13A C14A . . 125.9(5) ?
C12A C13A H13A . . 117.0 ?
C14A C13A H13A . . 117.0 ?
N2A C14A C13A . . 123.6(5) ?
N2A C14A C15A . . 121.2(5) ?
C13A C14A C15A . . 115.2(4) ?
C14A C15A H15A . . 109.2 ?
C14A C15A H15B . . 109.6 ?
H15A C15A H15B . . 109.5 ?
C14A C15A H15C . . 109.6 ?
H15A C15A H15C . . 109.5 ?
H15B C15A H15C . . 109.5 ?
N2A C16A C17A . . 111.6(4) ?
N2A C16A H16A . . 109.3 ?
C17A C16A H16A . . 109.3 ?
N2A C16A H16B . . 109.3 ?
C17A C16A H16B . . 109.3 ?
H16A C16A H16B . . 108.0 ?
O6A C17A C16A . . 107.0(4) ?
O6A C17A H17A . . 110.3 ?
C16A C17A H17A . . 110.3 ?
O6A C17A H17B . . 110.3 ?
C16A C17A H17B . . 110.3 ?
H17A C17A H17B . . 108.6 ?
O6A C18A H18A . . 109.5 ?
O6A C18A H18B . . 109.5 ?
H18A C18A H18B . . 109.5 ?
O6A C18A H18C . . 109.5 ?
H18A C18A H18C . . 109.5 ?
H18B C18A H18C . . 109.5 ?
N1B Zn2 N2B . . 152.5(2) y
N1B Zn2 O1B . . 95.08(17) y
N2B Zn2 O1B . . 104.33(18) y
N1B Zn2 O2B . . 101.90(17) y
N2B Zn2 O2B . . 92.60(18) y
O1B Zn2 O2B . . 102.98(17) y
N1B Zn2 O6B . . 86.02(16) y
N2B Zn2 O6B . . 76.39(17) y
O1B Zn2 O6B . . 85.76(16) y
O2B Zn2 O6B . . 167.48(16) y
N1B Zn2 O4B . . 73.58(16) y
N2B Zn2 O4B . . 83.20(17) y
O1B Zn2 O4B . . 164.14(14) y
O2B Zn2 O4B . . 90.42(15) y
O6B Zn2 O4B . . 82.46(14) y
C3B O1B Zn2 . . 120.9(3) ?
C12B O2B Zn2 . . 122.8(4) ?
C3B O3B C2B . . 114.1(5) ?
C3B O3B C2D . . 123.2(8) ?
C9B O4B C8B . . 111.1(5) ?
C9B O4B Zn2 . . 117.3(4) ?
C8B O4B Zn2 . . 91.2(3) ?
C12B O5B C11D . . 115.2(7) ?
C12B O5B C11B . . 116.4(5) ?
C18B O6B C17B . . 112.6(5) ?
C18B O6B Zn2 . . 123.6(4) ?
C17B O6B Zn2 . . 100.0(3) ?
C5B N1B C7B . . 118.2(5) ?
C5B N1B Zn2 . . 121.9(4) ?
C7B N1B Zn2 . . 119.1(4) ?
C14B N2B C16B . . 119.5(5) ?
C14B N2B Zn2 . . 124.7(4) ?
C16B N2B Zn2 . . 115.6(4) ?
C2B C1B H1B1 . . 109.5 ?
C2B C1B H1B2 . . 109.5 ?
H1B1 C1B H1B2 . . 109.5 ?
C2B C1B H1B3 . . 109.5 ?
H1B1 C1B H1B3 . . 109.5 ?
H1B2 C1B H1B3 . . 109.5 ?
O3B C2B C1B . . 106.7(7) ?
O3B C2B H2B1 . . 110.4 ?
C1B C2B H2B1 . . 110.4 ?
O3B C2B H2B2 . . 110.4 ?
C1B C2B H2B2 . . 110.4 ?
H2B1 C2B H2B2 . . 108.6 ?
C2D C1D H1D1 . . 109.5 ?
C2D C1D H1D2 . . 109.5 ?
H1D1 C1D H1D2 . . 109.5 ?
C2D C1D H1D3 . . 109.5 ?
H1D1 C1D H1D3 . . 109.5 ?
H1D2 C1D H1D3 . . 109.5 ?
O3B C2D C1D . . 99.9(15) ?
O3B C2D H2D1 . . 111.8 ?
C1D C2D H2D1 . . 111.8 ?
O3B C2D H2D2 . . 111.8 ?
C1D C2D H2D2 . . 111.8 ?
H2D1 C2D H2D2 . . 109.5 ?
O1B C3B O3B . . 117.9(5) ?
O1B C3B C4B . . 128.9(5) ?
O3B C3B C4B . . 113.2(5) ?
C3B C4B C5B . . 126.8(5) ?
C3B C4B H4BA . . 116.6 ?
C5B C4B H4BA . . 116.6 ?
N1B C5B C4B . . 125.0(5) ?
N1B C5B C6B . . 120.0(5) ?
C4B C5B C6B . . 115.1(5) ?
C5B C6B H6BA . . 109.5 ?
C5B C6B H6BB . . 109.5 ?
H6BA C6B H6BB . . 109.5 ?
C5B C6B H6BC . . 109.5 ?
H6BA C6B H6BC . . 109.5 ?
H6BB C6B H6BC . . 109.5 ?
N1B C7B C8B . . 112.0(5) ?
N1B C7B H7BA . . 109.2 ?
C8B C7B H7BA . . 109.2 ?
N1B C7B H7BB . . 109.2 ?
C8B C7B H7BB . . 109.2 ?
H7BA C7B H7BB . . 107.9 ?
O4B C8B C7B . . 107.0(4) ?
O4B C8B H8BA . . 110.3 ?
C7B C8B H8BA . . 110.3 ?
O4B C8B H8BB . . 110.3 ?
C7B C8B H8BB . . 110.3 ?
H8BA C8B H8BB . . 108.6 ?
O4B C9B H9BA . . 109.5 ?
O4B C9B H9BB . . 109.5 ?
H9BA C9B H9BB . . 109.5 ?
O4B C9B H9BC . . 109.5 ?
H9BA C9B H9BC . . 109.5 ?
H9BB C9B H9BC . . 109.5 ?
C11B C10B H10G . . 109.5 ?
C11B C10B H10H . . 109.5 ?
H10G C10B H10H . . 109.5 ?
C11B C10B H10I . . 109.5 ?
H10G C10B H10I . . 109.5 ?
H10H C10B H10I . . 109.5 ?
O5B C11B C10B . . 107.2(9) ?
O5B C11B H11E . . 110.3 ?
C10B C11B H11E . . 110.3 ?
O5B C11B H11F . . 110.3 ?
C10B C11B H11F . . 110.3 ?
H11E C11B H11F . . 108.5 ?
C11D C10D H10D . . 109.5 ?
C11D C10D H10E . . 109.5 ?
H10D C10D H10E . . 109.5 ?
C11D C10D H10F . . 109.5 ?
H10D C10D H10F . . 109.5 ?
H10E C10D H10F . . 109.5 ?
O5B C11D C10D . . 108.5(17) ?
O5B C11D H11C . . 110.0 ?
C10D C11D H11C . . 110.0 ?
O5B C11D H11D . . 110.0 ?
C10D C11D H11D . . 110.0 ?
H11C C11D H11D . . 108.4 ?
O2B C12B O5B . . 118.0(5) ?
O2B C12B C13B . . 129.1(5) ?
O5B C12B C13B . . 112.9(5) ?
C14B C13B C12B . . 125.5(5) ?
C14B C13B H13B . . 117.2 ?
C12B C13B H13B . . 117.2 ?
N2B C14B C13B . . 125.2(5) ?
N2B C14B C15B . . 120.4(5) ?
C13B C14B C15B . . 114.5(5) ?
C14B C15B H15D . . 109.3 ?
C14B C15B H15E . . 109.6 ?
H15D C15B H15E . . 109.5 ?
C14B C15B H15F . . 109.5 ?
H15D C15B H15F . . 109.5 ?
H15E C15B H15F . . 109.5 ?
N2B C16B C17B . . 112.2(5) ?
N2B C16B H16C . . 109.2 ?
C17B C16B H16C . . 109.2 ?
N2B C16B H16D . . 109.2 ?
C17B C16B H16D . . 109.2 ?
H16C C16B H16D . . 107.9 ?
O6B C17B C16B . . 106.8(5) ?
O6B C17B H17C . . 110.4 ?
C16B C17B H17C . . 110.4 ?
O6B C17B H17D . . 110.4 ?
C16B C17B H17D . . 110.4 ?
H17C C17B H17D . . 108.6 ?
O6B C18B H18D . . 109.5 ?
O6B C18B H18E . . 109.5 ?
H18D C18B H18E . . 109.5 ?
O6B C18B H18F . . 109.5 ?
H18D C18B H18F . . 109.5 ?
H18E C18B H18F . . 109.5 ?

loop_
_geom_bond_atom_site_label_1
_geom_bond_atom_site_label_2
_geom_bond_site_symmetry_2
_geom_bond_distance
_geom_bond_publ_flag
Zn1 N1A . 1.958(4) y
Zn1 N2A . 1.966(5) y
Zn1 O2A . 1.974(4) y
Zn1 O1A . 2.025(4) y
Zn1 O4A . 2.727(6) y
O1A C3A . 1.246(6) ?
O2A C12A . 1.271(6) ?
O3A C3A . 1.364(6) ?
O3A C2A . 1.444(7) ?
O4A C8A . 1.376(8) ?
O4A C9A . 1.412(8) ?
O5A C12A . 1.355(6) ?
O5A C11A . 1.450(7) ?
O6A C18A . 1.400(7) ?
O6A C17A . 1.431(7) ?
N1A C5A . 1.329(7) ?
N1A C7A . 1.490(8) ?
N2A C14A . 1.306(7) ?
N2A C16A . 1.462(6) ?
C1A C2A . 1.502(9) ?
C1A H1AA . 0.9800 ?
C1A H1AB . 0.9800 ?
C1A H1AC . 0.9800 ?
C2A H2AA . 0.9900 ?
C2A H2AB . 0.9900 ?
C3A C4A . 1.382(8) ?
C4A C5A . 1.399(8) ?
C4A H4AA . 0.9500 ?
C5A C6A . 1.502(7) ?
C6A H6AA . 0.9800 ?
C6A H6AB . 0.9800 ?
C6A H6AC . 0.9800 ?
C7A C8A . 1.483(9) ?
C7A H7AA . 0.9900 ?
C7A H7AB . 0.9900 ?
C8A H8AA . 0.9900 ?
C8A H8AB . 0.9900 ?
C9A H9AA . 0.9800 ?
C9A H9AB . 0.9800 ?
C9A H9AC . 0.9800 ?
C10A C11A . 1.475(9) ?
C10A H10A . 0.9800 ?
C10A H10B . 0.9800 ?
C10A H10C . 0.9800 ?
C11A H11A . 0.9900 ?
C11A H11B . 0.9900 ?
C12A C13A . 1.384(8) ?
C13A C14A . 1.406(7) ?
C13A H13A . 0.9500 ?
C14A C15A . 1.520(7) ?
C15A H15A . 0.9800 ?
C15A H15B . 0.9800 ?
C15A H15C . 0.9799 ?
C16A C17A . 1.511(8) ?
C16A H16A . 0.9900 ?
C16A H16B . 0.9900 ?
C17A H17A . 0.9900 ?
C17A H17B . 0.9900 ?
C18A H18A . 0.9800 ?
C18A H18B . 0.9800 ?
C18A H18C . 0.9800 ?
Zn2 N1B . 1.990(4) y
Zn2 N2B . 2.004(5) y
Zn2 O1B . 2.017(4) y
Zn2 O2B . 2.045(4) y
Zn2 O6B . 2.514(4) y
Zn2 O4B . 2.661(4) y
O1B C3B . 1.253(7) ?
O2B C12B . 1.247(7) ?
O3B C3B . 1.361(7) ?
O3B C2B . 1.456(11) ?
O3B C2D . 1.46(3) ?
O4B C9B . 1.419(8) ?
O4B C8B . 1.425(7) ?
O5B C12B . 1.371(7) ?
O5B C11D . 1.42(3) ?
O5B C11B . 1.429(15) ?
O6B C18B . 1.429(7) ?
O6B C17B . 1.442(8) ?
N1B C5B . 1.322(7) ?
N1B C7B . 1.458(7) ?
N2B C14B . 1.312(7) ?
N2B C16B . 1.457(8) ?
C1B C2B . 1.509(10) ?
C1B H1B1 . 0.9800 ?
C1B H1B2 . 0.9800 ?
C1B H1B3 . 0.9800 ?
C2B H2B1 . 0.9900 ?
C2B H2B2 . 0.9900 ?
C1D C2D . 1.508(11) ?
C1D H1D1 . 0.9800 ?
C1D H1D2 . 0.9800 ?
C1D H1D3 . 0.9800 ?
C2D H2D1 . 0.9900 ?
C2D H2D2 . 0.9900 ?
C3B C4B . 1.387(8) ?
C4B C5B . 1.405(8) ?
C4B H4BA . 0.9500 ?
C5B C6B . 1.518(7) ?
C6B H6BA . 0.9800 ?
C6B H6BB . 0.9800 ?
C6B H6BC . 0.9800 ?
C7B C8B . 1.518(9) ?
C7B H7BA . 0.9900 ?
C7B H7BB . 0.9900 ?
C8B H8BA . 0.9900 ?
C8B H8BB . 0.9900 ?
C9B H9BA . 0.9800 ?
C9B H9BB . 0.9800 ?
C9B H9BC . 0.9800 ?
C10B C11B . 1.515(9) ?
C10B H10G . 0.9800 ?
C10B H10H . 0.9800 ?
C10B H10I . 0.9800 ?
C11B H11E . 0.9900 ?
C11B H11F . 0.9900 ?
C10D C11D . 1.515(9) ?
C10D H10D . 0.9800 ?
C10D H10E . 0.9800 ?
C10D H10F . 0.9800 ?
C11D H11C . 0.9900 ?
C11D H11D . 0.9900 ?
C12B C13B . 1.400(8) ?
C13B C14B . 1.398(8) ?
C13B H13B . 0.9500 ?
C14B C15B . 1.525(8) ?
C15B H15D . 0.9801 ?
C15B H15E . 0.9800 ?
C15B H15F . 0.9800 ?
C16B C17B . 1.484(9) ?
C16B H16C . 0.9900 ?
C16B H16D . 0.9900 ?
C17B H17C . 0.9900 ?
C17B H17D . 0.9900 ?
C18B H18D . 0.9800 ?
C18B H18E . 0.9800 ?
C18B H18F . 0.9800 ?

loop_
_geom_hbond_atom_site_label_D
_geom_hbond_atom_site_label_H
_geom_hbond_atom_site_label_A
_geom_hbond_site_symmetry_A
_geom_hbond_distance_DH
_geom_hbond_distance_HA
_geom_hbond_distance_DA
_geom_hbond_angle_DHA
_geom_hbond_publ_flag
C6A H6AB O3B 3_656 0.98 2.63 3.568(8) 161 yes
C15A H15A O6A . 0.98 2.64 3.396(7) 134 yes
C15A H15C O3A 2_646 0.98 2.65 3.369(7) 131 yes
C18A H18A O3A 4_566 0.98 2.60 3.304(8) 129 yes
C8B H8BA O2B . 0.99 2.60 3.279(7) 126 yes

loop_
_geom_torsion_atom_site_label_1
_geom_torsion_atom_site_label_2
_geom_torsion_atom_site_label_3
_geom_torsion_atom_site_label_4
_geom_torsion_site_symmetry_1
_geom_torsion_site_symmetry_2
_geom_torsion_site_symmetry_3
_geom_torsion_site_symmetry_4
_geom_torsion
_geom_torsion_publ_flag
C3A O3A C2A C1A . . . . 175.4(5) ?
Zn1 O1A C3A O3A . . . . 173.9(4) ?
Zn1 O1A C3A C4A . . . . -5.1(8) ?
C2A O3A C3A O1A . . . . -4.7(8) ?
C2A O3A C3A C4A . . . . 174.4(5) ?
O1A C3A C4A C5A . . . . -0.6(10) ?
O3A C3A C4A C5A . . . . -179.6(5) ?
C7A N1A C5A C4A . . . . 178.6(5) ?
Zn1 N1A C5A C4A . . . . -2.2(7) ?
C7A N1A C5A C6A . . . . -2.7(7) ?
Zn1 N1A C5A C6A . . . . 176.5(4) ?
C3A C4A C5A N1A . . . . 4.8(9) ?
C3A C4A C5A C6A . . . . -173.9(6) ?
C5A N1A C7A C8A . . . . -179.3(5) ?
Zn1 N1A C7A C8A . . . . 1.4(7) ?
C9A O4A C8A C7A . . . . -179.8(6) ?
Zn1 O4A C8A C7A . . . . -58.2(6) ?
N1A C7A C8A O4A . . . . 51.8(9) ?
C12A O5A C11A C10A . . . . -171.2(5) ?
Zn1 O2A C12A O5A . . . . 169.2(3) ?
Zn1 O2A C12A C13A . . . . -11.9(8) ?
C11A O5A C12A O2A . . . . 5.1(7) ?
C11A O5A C12A C13A . . . . -173.9(5) ?
O2A C12A C13A C14A . . . . 1.1(9) ?
O5A C12A C13A C14A . . . . 180.0(5) ?
C16A N2A C14A C13A . . . . -177.4(5) ?
Zn1 N2A C14A C13A . . . . 0.5(7) ?
C16A N2A C14A C15A . . . . 0.1(8) ?
Zn1 N2A C14A C15A . . . . 178.0(4) ?
C12A C13A C14A N2A . . . . 5.6(8) ?
C12A C13A C14A C15A . . . . -172.0(5) ?
C14A N2A C16A C17A . . . . -108.3(6) ?
Zn1 N2A C16A C17A . . . . 73.6(5) ?
C18A O6A C17A C16A . . . . -176.4(5) ?
N2A C16A C17A O6A . . . . 71.1(6) ?
C3B O3B C2B C1B . . . . 175.8(7) ?
C3B O3B C2D C1D . . . . 101.5(11) ?
Zn2 O1B C3B O3B . . . . -172.2(4) ?
Zn2 O1B C3B C4B . . . . 7.7(9) ?
C2B O3B C3B O1B . . . . 10.7(9) ?
C2D O3B C3B O1B . . . . -10.6(11) ?
C2B O3B C3B C4B . . . . -169.3(7) ?
C2D O3B C3B C4B . . . . 169.4(8) ?
O1B C3B C4B C5B . . . . 0.3(11) ?
O3B C3B C4B C5B . . . . -179.7(6) ?
C7B N1B C5B C4B . . . . -178.4(5) ?
Zn2 N1B C5B C4B . . . . -8.9(7) ?
C7B N1B C5B C6B . . . . 0.1(7) ?
Zn2 N1B C5B C6B . . . . 169.6(4) ?
C3B C4B C5B N1B . . . . 0.2(10) ?
C3B C4B C5B C6B . . . . -178.3(6) ?
C5B N1B C7B C8B . . . . -174.2(5) ?
Zn2 N1B C7B C8B . . . . 15.9(6) ?
C9B O4B C8B C7B . . . . 179.0(5) ?
Zn2 O4B C8B C7B . . . . 59.0(4) ?
N1B C7B C8B O4B . . . . -60.8(6) ?
C12B O5B C11B C10B . . . . 172.8(9) ?
C12B O5B C11D C10D . . . . -167.1(14) ?
Zn2 O2B C12B O5B . . . . 179.9(3) ?
Zn2 O2B C12B C13B . . . . 0.7(8) ?
C11D O5B C12B O2B . . . . -2.9(15) ?
C11B O5B C12B O2B . . . . -1.0(10) ?
C11D O5B C12B C13B . . . . 176.4(14) ?
C11B O5B C12B C13B . . . . 178.3(9) ?
O2B C12B C13B C14B . . . . 0.4(10) ?
O5B C12B C13B C14B . . . . -178.8(5) ?
C16B N2B C14B C13B . . . . 179.4(6) ?
Zn2 N2B C14B C13B . . . . 5.4(8) ?
C16B N2B C14B C15B . . . . -1.1(9) ?
Zn2 N2B C14B C15B . . . . -175.2(5) ?
C12B C13B C14B N2B . . . . -3.8(9) ?
C12B C13B C14B C15B . . . . 176.7(6) ?
C14B N2B C16B C17B . . . . 145.5(6) ?
Zn2 N2B C16B C17B . . . . -39.9(7) ?
C18B O6B C17B C16B . . . . -179.9(5) ?
Zn2 O6B C17B C16B . . . . -46.9(5) ?
N2B C16B C17B O6B . . . . 61.7(7) ?

_cod_database_fobs_code 2244038
